data_7247834
loop_
_publ_author_name
'Duan, Wen-Long'
'Yan, Ming-Yue'
'Yan, Feng'
'Luan, Jian'

_publ_section_title
;
 Fabrication of two 5-R-isophthalic acid-modulated Cu-based coordination
 polymers as urease inhibitors
;
_journal_issue 3
_journal_name_full CrystEngComm
_journal_page_first 324
_journal_page_last 333
_journal_paper_doi 10.1039/D3CE01109G
_journal_volume 26
_journal_year 2024
_chemical_formula_sum 'C34 H24 Cu2 N6 O17'
_chemical_formula_weight 915.67
_space_group_IT_number 62
_space_group_name_Hall '-P 2ac 2n'
_space_group_name_H-M_alt 'P n m a'
_symmetry_cell_setting orthorhombic
_symmetry_space_group_name_H-M 'P n m a'
_atom_sites_solution_hydrogens geom
_atom_sites_solution_primary direct
_atom_sites_solution_secondary difmap
_audit_creation_method SHELXL-97
_audit_update_record
;
2023-08-10 deposited with the CCDC.	2023-12-04 downloaded from the CCDC.
;
_cell_angle_alpha 90.00
_cell_angle_beta 90.00
_cell_angle_gamma 90.00
_cell_formula_units_Z 4
_cell_length_a 13.3687(6)
_cell_length_b 19.6383(9)
_cell_length_c 12.8093(5)
_cell_measurement_reflns_used 54831
_cell_measurement_temperature 296(2)
_cell_measurement_theta_max 28.34
_cell_measurement_theta_min 2.43
_cell_volume 3362.9(3)
_computing_cell_refinement 'SMART (Bruker, 2001)'
_computing_data_collection 'SMART (Bruker, 2001)'
_computing_data_reduction 'SAINT+ (Bruker, 1999)'
_computing_molecular_graphics 'PLATON (Spek, 2003)'
_computing_publication_material 'SHELXTL (1998)'
_computing_structure_refinement 'SHELXL-97 (Sheldrick, 2008)'
_computing_structure_solution 'SHELXS-97 (Sheldrick, 2008)'
_diffrn_ambient_temperature 296(2)
_diffrn_measured_fraction_theta_full 0.997
_diffrn_measured_fraction_theta_max 0.997
_diffrn_measurement_device_type 'CCD area detector'
_diffrn_measurement_method 'phi and omega scans'
_diffrn_radiation_monochromator graphite
_diffrn_radiation_source 'fine-focus sealed tube'
_diffrn_radiation_type MoK\a
_diffrn_radiation_wavelength 0.71073
_diffrn_reflns_av_R_equivalents 0.0814
_diffrn_reflns_av_sigmaI/netI 0.0395
_diffrn_reflns_limit_h_max 17
_diffrn_reflns_limit_h_min -17
_diffrn_reflns_limit_k_max 24
_diffrn_reflns_limit_k_min -26
_diffrn_reflns_limit_l_max 17
_diffrn_reflns_limit_l_min -17
_diffrn_reflns_number 52068
_diffrn_reflns_theta_full 28.34
_diffrn_reflns_theta_max 28.34
_diffrn_reflns_theta_min 2.43
_exptl_absorpt_coefficient_mu 1.360
_exptl_absorpt_correction_T_max 0.838
_exptl_absorpt_correction_T_min 0.804
_exptl_absorpt_correction_type multi-scan
_exptl_absorpt_process_details SADABS
_exptl_crystal_colour BLUE
_exptl_crystal_density_diffrn 1.809
_exptl_crystal_density_method 'not measured'
_exptl_crystal_description BLOCK
_exptl_crystal_F_000 1856
_exptl_crystal_size_max 0.16
_exptl_crystal_size_mid 0.14
_exptl_crystal_size_min 0.13
_refine_diff_density_max 0.340
_refine_diff_density_min -0.499
_refine_diff_density_rms 0.074
_refine_ls_extinction_method none
_refine_ls_goodness_of_fit_ref 1.000
_refine_ls_hydrogen_treatment constr
_refine_ls_matrix_type full
_refine_ls_number_parameters 280
_refine_ls_number_reflns 4302
_refine_ls_number_restraints 0
_refine_ls_restrained_S_all 1.000
_refine_ls_R_factor_all 0.0799
_refine_ls_R_factor_gt 0.0402
_refine_ls_shift/su_max 0.001
_refine_ls_shift/su_mean 0.000
_refine_ls_structure_factor_coef Fsqd
_refine_ls_weighting_details 'calc w=1/[\s^2^(Fo^2^)+(0.0501P)^2^+2.7570P] where P=(Fo^2^+2Fc^2^)/3'
_refine_ls_weighting_scheme calc
_refine_ls_wR_factor_gt 0.0922
_refine_ls_wR_factor_ref 0.1094
_reflns_number_gt 2850
_reflns_number_total 4302
_reflns_threshold_expression >2sigma(I)
_cod_data_source_file d3ce01109g2.cif
_cod_data_source_block Cu_CP-NO2
_cod_depositor_comments
;
The following automatic conversions were performed:

data item '_symmetry_cell_setting' value 'Orthorhombic' was changed
to 'orthorhombic' in accordance with the
/home/data/users/saulius/crontab/automatic-downloads/rss-feeds/RSC/lib/dictionaries/cif_core.dic
dictionary named 'cif_core.dic' version 2.4.2 last updated on
2011-04-26.

Automatic conversion script
Id: cif_fix_values 8170 2020-07-09 18:12:32Z antanas 

 Adding full bibliography for 7247833--7247834.cif.
;
_cod_database_code 7247834

loop_
_symmetry_equiv_pos_as_xyz
'x, y, z'
'-x+1/2, -y, z+1/2'
'x+1/2, -y+1/2, -z+1/2'
'-x, y+1/2, -z'
'-x, -y, -z'
'x-1/2, y, -z-1/2'
'-x-1/2, y-1/2, z-1/2'
'x, -y-1/2, z'

loop_
_atom_site_label
_atom_site_type_symbol
_atom_site_fract_x
_atom_site_fract_y
_atom_site_fract_z
_atom_site_U_iso_or_equiv
_atom_site_adp_type
_atom_site_occupancy
_atom_site_symmetry_multiplicity
_atom_site_calc_flag
_atom_site_refinement_flags
_atom_site_disorder_assembly
_atom_site_disorder_group
Cu1 Cu 0.63575(3) 0.024511(17) 0.61855(3) 0.02865(12) Uani 1 1 d . . .
O1 O 0.64608(15) 0.11936(10) 0.56800(15) 0.0334(5) Uani 1 1 d . . .
O1W O 0.48953(15) 0.03541(9) 0.61582(14) 0.0323(4) Uani 1 1 d . . .
H1WA H 0.4439 0.0113 0.6434 0.039 Uiso 1 1 d R . .
H1WB H 0.4764 0.0657 0.5704 0.039 Uiso 1 1 d R . .
C1 C 0.8265(3) -0.04663(16) 0.5908(3) 0.0414(8) Uani 1 1 d . . .
H1A H 0.7855 -0.0826 0.5706 0.050 Uiso 1 1 calc R . .
N1 N 0.78523(18) 0.01397(12) 0.61252(18) 0.0330(5) Uani 1 1 d . . .
N2 N 1.00557(19) 0.11829(12) 0.66126(19) 0.0369(6) Uani 1 1 d . . .
H2B H 0.9752 0.1567 0.6548 0.044 Uiso 1 1 calc R . .
O2 O 0.63981(17) 0.06803(10) 0.41424(17) 0.0422(5) Uani 1 1 d . . .
C2 C 0.9280(2) -0.05689(16) 0.5978(3) 0.0426(8) Uani 1 1 d . . .
H2A H 0.9544 -0.0997 0.5836 0.051 Uiso 1 1 calc R . .
N3 N 0.6543(2) 0.2500 0.1401(3) 0.0305(8) Uani 1 2 d S . .
O3 O 0.61807(15) -0.06864(10) 0.67225(17) 0.0384(5) Uani 1 1 d . . .
C3 C 0.9905(3) -0.00495(17) 0.6252(2) 0.0401(7) Uani 1 1 d . . .
H3A H 1.0590 -0.0120 0.6314 0.048 Uiso 1 1 calc R . .
C4 C 0.9484(2) 0.05930(15) 0.6437(2) 0.0330(7) Uani 1 1 d . . .
O4 O 0.59056(17) -0.12383(11) 0.52175(16) 0.0443(6) Uani 1 1 d . . .
N4 N 0.6000(3) -0.2500 0.9530(3) 0.0318(8) Uani 1 2 d S . .
C5 C 0.8457(2) 0.06564(15) 0.6379(2) 0.0330(7) Uani 1 1 d . . .
H5A H 0.8172 0.1078 0.6522 0.040 Uiso 1 1 calc R . .
O5 O 0.6556(3) 0.19682(13) 0.09474(19) 0.0784(10) Uani 1 1 d . . .
O6 O 0.5993(2) -0.19514(12) 0.99811(17) 0.0510(6) Uani 1 1 d . . .
C6 C 1.1039(2) 0.12075(16) 0.6874(2) 0.0338(7) Uani 1 1 d . . .
O7 O 1.15179(16) 0.06969(11) 0.71158(16) 0.0426(5) Uani 1 1 d . . .
C7 C 1.1535(2) 0.18870(16) 0.6810(2) 0.0342(7) Uani 1 1 d . . .
O8 O 1.4083(2) 0.2500 0.6381(3) 0.0650(11) Uani 1 2 d S . .
H8B H 1.4161 0.2812 0.5987 0.078 Uiso 0.50 1 d PR . .
C8 C 1.2564(2) 0.18903(19) 0.6628(2) 0.0447(8) Uani 1 1 d . . .
H8A H 1.2909 0.1481 0.6565 0.054 Uiso 1 1 calc R . .
C9 C 1.3069(3) 0.2500 0.6543(3) 0.0488(13) Uani 1 2 d S . .
C10 C 1.1020(3) 0.2500 0.6907(3) 0.0327(9) Uani 1 2 d S . .
H10A H 1.0335 0.2500 0.7036 0.039 Uiso 1 2 calc SR . .
C11 C 0.6446(2) 0.11990(14) 0.4690(2) 0.0294(6) Uani 1 1 d . . .
C12 C 0.6493(2) 0.18824(13) 0.4155(2) 0.0255(6) Uani 1 1 d . . .
C13 C 0.6513(2) 0.18863(14) 0.3070(2) 0.0270(6) Uani 1 1 d . . .
H13A H 0.6517 0.1479 0.2699 0.032 Uiso 1 1 calc R . .
C14 C 0.6528(3) 0.2500 0.2549(3) 0.0245(8) Uani 1 2 d S . .
C15 C 0.5982(3) -0.2500 0.6251(3) 0.0277(8) Uani 1 2 d S . .
H15A H 0.5949 -0.2500 0.5526 0.033 Uiso 1 2 calc SR . .
C16 C 0.6485(3) 0.2500 0.4693(3) 0.0255(8) Uani 1 2 d S . .
H16A H 0.6474 0.2500 0.5419 0.031 Uiso 1 2 calc SR . .
C17 C 0.6021(2) -0.12156(15) 0.6181(2) 0.0325(6) Uani 1 1 d . . .
C18 C 0.6006(2) -0.18806(13) 0.6784(2) 0.0251(6) Uani 1 1 d . . .
C19 C 0.6027(2) -0.18809(13) 0.7865(2) 0.0254(6) Uani 1 1 d . . .
H19A H 0.6048 -0.1474 0.8236 0.030 Uiso 1 1 calc R . .
C20 C 0.6015(3) -0.2500 0.8380(3) 0.0240(8) Uani 1 2 d S . .

loop_
_atom_site_aniso_label
_atom_site_aniso_U_11
_atom_site_aniso_U_22
_atom_site_aniso_U_33
_atom_site_aniso_U_23
_atom_site_aniso_U_13
_atom_site_aniso_U_12
Cu1 0.0361(2) 0.02064(18) 0.02925(18) 0.00437(14) 0.00185(15) 0.00428(14)
O1 0.0433(12) 0.0255(11) 0.0313(10) 0.0072(8) 0.0009(9) 0.0022(9)
O1W 0.0366(11) 0.0277(11) 0.0327(10) 0.0094(8) 0.0007(9) 0.0029(8)
C1 0.0454(19) 0.0276(16) 0.0511(19) 0.0013(14) 0.0102(15) 0.0040(14)
N1 0.0372(14) 0.0289(13) 0.0329(13) 0.0057(10) 0.0050(11) 0.0071(10)
N2 0.0356(14) 0.0297(14) 0.0454(15) 0.0017(11) -0.0071(12) 0.0084(11)
O2 0.0612(15) 0.0210(10) 0.0445(12) -0.0024(9) 0.0047(10) -0.0033(10)
C2 0.0428(19) 0.0268(16) 0.058(2) 0.0023(14) 0.0087(15) 0.0112(14)
N3 0.0332(19) 0.0313(19) 0.0270(17) 0.000 0.0033(14) 0.000
O3 0.0475(13) 0.0216(10) 0.0461(12) 0.0103(9) 0.0038(10) 0.0039(9)
C3 0.0392(17) 0.0371(17) 0.0439(17) 0.0040(14) 0.0021(14) 0.0108(14)
C4 0.0402(17) 0.0295(16) 0.0292(14) 0.0027(12) 0.0004(12) 0.0055(13)
O4 0.0564(14) 0.0427(13) 0.0338(11) 0.0146(10) 0.0022(10) 0.0145(11)
N4 0.0318(18) 0.037(2) 0.0265(17) 0.000 0.0018(14) 0.000
C5 0.0381(17) 0.0267(15) 0.0342(15) 0.0025(12) 0.0034(12) 0.0064(12)
O5 0.163(3) 0.0382(15) 0.0341(13) -0.0088(11) 0.0080(16) -0.0126(17)
O6 0.0788(17) 0.0425(14) 0.0319(11) -0.0122(10) 0.0057(12) 0.0031(12)
C6 0.0354(16) 0.0423(18) 0.0238(13) -0.0002(12) -0.0012(12) 0.0097(14)
O7 0.0448(13) 0.0437(13) 0.0392(12) 0.0031(10) -0.0036(10) 0.0176(11)
C7 0.0319(16) 0.0466(19) 0.0240(13) 0.0020(13) -0.0019(12) 0.0074(13)
O8 0.0239(16) 0.126(4) 0.046(2) 0.000 0.0032(15) 0.000
C8 0.0345(18) 0.071(2) 0.0283(15) 0.0020(16) 0.0004(13) 0.0146(17)
C9 0.020(2) 0.098(4) 0.028(2) 0.000 0.0003(18) 0.000
C10 0.025(2) 0.044(3) 0.029(2) 0.000 -0.0013(17) 0.000
C11 0.0277(14) 0.0258(15) 0.0346(15) 0.0019(12) 0.0031(12) 0.0015(12)
C12 0.0242(14) 0.0222(14) 0.0299(13) 0.0013(11) -0.0011(11) 0.0012(11)
C13 0.0272(15) 0.0220(14) 0.0317(14) -0.0044(11) 0.0026(11) 0.0006(11)
C14 0.0221(18) 0.028(2) 0.0237(18) 0.000 0.0025(15) 0.000
C15 0.0267(19) 0.033(2) 0.0234(18) 0.000 -0.0010(16) 0.000
C16 0.026(2) 0.0225(19) 0.0278(19) 0.000 0.0006(15) 0.000
C17 0.0303(14) 0.0279(15) 0.0394(16) 0.0111(13) 0.0059(13) 0.0102(12)
C18 0.0221(13) 0.0235(14) 0.0298(13) 0.0046(11) 0.0010(11) 0.0031(11)
C19 0.0255(14) 0.0207(13) 0.0299(13) -0.0003(11) 0.0016(11) 0.0030(11)
C20 0.0243(19) 0.0242(19) 0.0236(18) 0.000 0.0023(15) 0.000

loop_
_atom_type_symbol
_atom_type_description
_atom_type_scat_dispersion_real
_atom_type_scat_dispersion_imag
_atom_type_scat_source
C C 0.0033 0.0016 'International Tables Vol C Tables 4.2.6.8 and 6.1.1.4'
H H 0.0000 0.0000 'International Tables Vol C Tables 4.2.6.8 and 6.1.1.4'
N N 0.0061 0.0033 'International Tables Vol C Tables 4.2.6.8 and 6.1.1.4'
O O 0.0106 0.0060 'International Tables Vol C Tables 4.2.6.8 and 6.1.1.4'
Cu Cu 0.3201 1.2651 'International Tables Vol C Tables 4.2.6.8 and 6.1.1.4'

loop_
_geom_angle_atom_site_label_1
_geom_angle_atom_site_label_2
_geom_angle_atom_site_label_3
_geom_angle
_geom_angle_site_symmetry_1
_geom_angle_site_symmetry_3
_geom_angle_publ_flag
O1W Cu1 O3 89.32(8) . . ?
O1W Cu1 O1 87.77(8) . . ?
O3 Cu1 O1 176.78(8) . . ?
O1W Cu1 N1 176.76(9) . . ?
O3 Cu1 N1 92.13(9) . . ?
O1 Cu1 N1 90.86(9) . . ?
O1W Cu1 O7 93.77(7) . 6_557 ?
O3 Cu1 O7 92.18(8) . 6_557 ?
O1 Cu1 O7 86.64(8) . 6_557 ?
N1 Cu1 O7 89.07(9) . 6_557 ?
C11 O1 Cu1 109.53(18) . . ?
N1 C1 C2 121.5(3) . . ?
C5 N1 C1 118.4(3) . . ?
C5 N1 Cu1 120.88(19) . . ?
C1 N1 Cu1 120.5(2) . . ?
C6 N2 C4 126.5(3) . . ?
C3 C2 C1 120.8(3) . . ?
O5 N3 O5 121.8(4) . 8_565 ?
O5 N3 C14 119.08(18) . . ?
O5 N3 C14 119.08(18) 8_565 . ?
C17 O3 Cu1 126.20(18) . . ?
C2 C3 C4 118.1(3) . . ?
C5 C4 N2 118.4(3) . . ?
C5 C4 C3 118.1(3) . . ?
N2 C4 C3 123.4(3) . . ?
O6 N4 O6 123.6(3) . 8 ?
O6 N4 C20 118.22(17) . . ?
O6 N4 C20 118.22(17) 8 . ?
N1 C5 C4 123.1(3) . . ?
O7 C6 N2 122.5(3) . . ?
O7 C6 C7 120.8(3) . . ?
N2 C6 C7 116.6(3) . . ?
C6 O7 Cu1 119.48(18) . 6_657 ?
C8 C7 C10 119.9(3) . . ?
C8 C7 C6 116.8(3) . . ?
C10 C7 C6 123.3(3) . . ?
C9 C8 C7 120.0(3) . . ?
O8 C9 C8 119.8(2) . . ?
O8 C9 C8 119.7(2) . 8_565 ?
C8 C9 C8 120.5(4) . 8_565 ?
C7 C10 C7 119.7(4) . 8_565 ?
O2 C11 O1 124.1(3) . . ?
O2 C11 C12 118.5(2) . . ?
O1 C11 C12 117.4(2) . . ?
C13 C12 C16 119.3(3) . . ?
C13 C12 C11 117.4(2) . . ?
C16 C12 C11 123.3(2) . . ?
C14 C13 C12 119.3(3) . . ?
C13 C14 C13 122.0(3) 8_565 . ?
C13 C14 N3 118.98(17) 8_565 . ?
C13 C14 N3 118.98(17) . . ?
C18 C15 C18 121.3(3) . 8 ?
C12 C16 C12 120.8(3) 8_565 . ?
O4 C17 O3 126.4(3) . . ?
O4 C17 C18 118.2(3) . . ?
O3 C17 C18 115.4(2) . . ?
C19 C18 C15 119.3(3) . . ?
C19 C18 C17 120.6(2) . . ?
C15 C18 C17 120.1(2) . . ?
C18 C19 C20 118.5(3) . . ?
C19 C20 C19 123.0(3) . 8 ?
C19 C20 N4 118.50(17) . . ?
C19 C20 N4 118.50(17) 8 . ?

loop_
_geom_bond_atom_site_label_1
_geom_bond_atom_site_label_2
_geom_bond_distance
_geom_bond_site_symmetry_2
_geom_bond_publ_flag
Cu1 O1W 1.967(2) . ?
Cu1 O3 1.969(2) . ?
Cu1 O1 1.9769(19) . ?
Cu1 N1 2.011(2) . ?
Cu1 O7 2.360(2) 6_557 ?
O1 C11 1.269(3) . ?
C1 N1 1.341(4) . ?
C1 C2 1.375(5) . ?
N1 C5 1.337(4) . ?
N2 C6 1.358(4) . ?
N2 C4 1.406(4) . ?
O2 C11 1.238(3) . ?
C2 C3 1.364(5) . ?
N3 O5 1.195(3) . ?
N3 O5 1.195(3) 8_565 ?
N3 C14 1.471(5) . ?
O3 C17 1.268(4) . ?
C3 C4 1.402(4) . ?
C4 C5 1.380(4) . ?
O4 C17 1.244(3) . ?
N4 O6 1.223(2) . ?
N4 O6 1.223(2) 8 ?
N4 C20 1.473(5) . ?
C6 O7 1.229(3) . ?
C6 C7 1.492(4) . ?
O7 Cu1 2.360(2) 6_657 ?
C7 C8 1.396(4) . ?
C7 C10 1.392(4) . ?
O8 C9 1.371(5) . ?
C8 C9 1.379(4) . ?
C9 C8 1.379(4) 8_565 ?
C10 C7 1.392(4) 8_565 ?
C11 C12 1.508(4) . ?
C12 C13 1.391(4) . ?
C12 C16 1.395(3) . ?
C13 C14 1.378(3) . ?
C14 C13 1.378(3) 8_565 ?
C15 C18 1.395(3) . ?
C15 C18 1.395(3) 8 ?
C16 C12 1.395(3) 8_565 ?
C17 C18 1.518(4) . ?
C18 C19 1.385(4) . ?
C19 C20 1.383(3) . ?
C20 C19 1.383(3) 8 ?
